data_1562802
loop_
_publ_author_name
'Nichols, Eric J.'
'Shi, Jiawanjun'
'Huq, Ashfia'
'Vogel, Sven C.'
'Misture, Scott T.'

_publ_section_title
;
 Controlling structure distortions in 3-layer ferroelectric Aurivillius
 oxides
;
_journal_name_full 'Journal of Solid State Chemistry'
_journal_page_first 475
_journal_page_last 482
_journal_paper_doi 10.1016/j.jssc.2012.09.025
_journal_volume 197
_journal_year 2013
_chemical_formula_sum 'Bi0.67 Nd0.67 O4 Ti'
_chemical_formula_weight 347.38
_space_group_IT_number 41
_space_group_name_Hall 'B -2ab 2'
_space_group_name_H-M_alt 'B 2 e b'
_symmetry_cell_setting orthorhombic
_symmetry_space_group_name_H-M 'B 2 e b'
_cell_angle_alpha 90.0
_cell_angle_beta 90.0
_cell_angle_gamma 90.0
_cell_formula_units_Z 12
_cell_length_a 5.38744(33)
_cell_length_b 5.38468(35)
_cell_length_c 32.8051(7)
_cell_measurement_temperature 298
_cell_volume 951.66(9)
_computing_structure_refinement GSAS
_diffrn_ambient_temperature 298
_diffrn_measurement_device_type 'Siemens D500'
_diffrn_radiation_source 'x ray'
_diffrn_radiation_type 'Cu K\a~1~'
_diffrn_radiation_wavelength 1.5406
_pd_meas_scan_method cont
_pd_phase_name Bi2Nd2Ti3O12
_pd_proc_ls_prof_R_factor 0.0129
_pd_proc_ls_prof_wR_factor 0.0183
_pd_spec_mounting 'packed powder pellet'
_refine_ls_goodness_of_fit_all 3.36
_refine_ls_matrix_type full
_refine_ls_number_parameters 77
_refine_ls_number_restraints 0
_refine_ls_shift/su_max 0.04
_refine_ls_shift/su_mean 0.00
_cod_data_source_file BI2ND2TI3O12.cif
_cod_data_source_block BI2ND2TI3O12
_cod_original_cell_volume 951.664(87)
_cod_original_sg_symbol_H-M 'B 2 c b'
_cod_database_code 1562802

loop_
_symmetry_equiv_pos_site_id
_symmetry_equiv_pos_as_xyz
1 +x,+y,+z
2 +x,-y,-z
3 +x,-y+1/2,+z+1/2
4 +x,+y+1/2,-z+1/2
101 +x+1/2,+y,+z+1/2
102 +x+1/2,-y,-z+1/2
103 +x+1/2,-y+1/2,+z
104 +x+1/2,+y+1/2,-z

loop_
_atom_site_type_symbol
_atom_site_label
_atom_site_fract_x
_atom_site_fract_y
_atom_site_fract_z
_atom_site_occupancy
_atom_site_thermal_displace_type
_atom_site_U_iso_or_equiv
_atom_site_symmetry_multiplicity
Nd Nd1_1 0.0000 1.0043(5) 0.06538(5) 0.802(10) Uiso 0.01042(26) 8
Bi Bi1_1 0.0000 1.0043(5) 0.06538(5) 0.198(10) Uiso 0.01042(26) 8
Nd Nd2_1 0.0418(4) -0.0497(35) 0.1985(5) 0.198(10) Uiso 0.0147(5) 8
Bi Bi2_1 -0.0008(14) 0.0022(7) 0.21184(10) 0.802(10) Uiso 0.0147(5) 8
Ti Ti1 -0.0082(21) 0.0 0.5 1.0 Uiso 0.0030(4) 4
Ti Ti2 -0.0093(13) 0.9954(10) 0.37222(6) 1.0 Uiso 0.0030(4) 8
O O1 0.30945 0.2993(9) 0.00710(10) 1.0 Uiso 0.0160(7) 8
O O2 0.2575(14) 0.2425(14) 0.24882(10) 1.0 Uiso 0.0066(4) 8
O O3 0.0134(13) 0.0549(6) 0.44359(6) 1.0 Uiso 0.0114(6) 8
O O4 0.0097(19) 0.9469(7) 0.31878(7) 1.0 Uiso 0.0261(10) 8
O O5 0.2550(12) 0.2531(10) 0.11103(8) 1.0 Uiso 0.0095(5) 8
O O6 0.2385(14) 0.2438(12) 0.88128(10) 1.0 Uiso 0.0267(11) 8

loop_
_atom_type_symbol
_atom_type_number_in_cell
Nd 8.0
Bi 8.0
Ti 12.0
O 48.0

loop_
_geom_bond_atom_site_label_1
_geom_bond_atom_site_label_2
_geom_bond_distance
_geom_bond_site_symmetry_1
_geom_bond_site_symmetry_2
_geom_bond_publ_flag
Nd1_1 O1 2.993(4) . 1_565 n
Nd1_1 O1 2.414(4) . 103_465 n
Nd1_1 O1 2.815(4) . 104_455 n
Nd1_1 O3 2.439(4) . 4_555 n
Nd1_1 O3 2.980(4) . 4_565 n
Nd1_1 O3 2.657(9) . 102_465 n
Nd1_1 O3 2.800(9) . 102_565 n
Nd1_1 O5 2.434(6) . 1_565 n
Nd1_1 O5 2.385(5) . 103_465 n
Nd1_1 O6 2.549(6) . 2_566 n
Nd1_1 O6 2.648(6) . 104_456 n
Nd1_2 O1 2.993(4) . 1_565 n
Nd1_2 O1 2.414(4) . 103_465 n
Nd1_2 O1 2.815(4) . 104_455 n
Nd1_2 O3 2.439(4) . 4_555 n
Nd1_2 O3 2.980(4) . 4_565 n
Nd1_2 O3 2.657(9) . 102_465 n
Nd1_2 O3 2.800(9) . 102_565 n
Nd1_2 O5 2.434(6) . 1_565 n
Nd1_2 O5 2.385(5) . 103_465 n
Nd1_2 O6 2.549(6) . 2_566 n
Nd1_2 O6 2.648(6) . 104_456 n
Bi1_1 O1 2.414(4) . 103_465 n
Bi1_1 O1 2.815(4) . 104_455 n
Bi1_1 O3 2.439(4) . 4_555 n
Bi1_1 O3 2.980(4) . 4_565 n
Bi1_1 O3 2.657(9) . 102_465 n
Bi1_1 O3 2.800(9) . 102_565 n
Bi1_1 O5 2.434(6) . 1_565 n
Bi1_1 O5 2.385(5) . 103_465 n
Bi1_1 O6 2.549(6) . 2_566 n
Bi1_1 O6 2.648(6) . 104_456 n
Bi1_1 O1 2.414(4) . 103_465 n
Bi1_1 O1 2.815(4) . 104_455 n
Bi1_1 O3 2.439(4) . 4_555 n
Bi1_1 O3 2.980(4) . 4_565 n
Bi1_1 O3 2.657(9) . 102_465 n
Bi1_1 O3 2.800(9) . 102_565 n
Bi1_1 O5 2.434(6) . 1_565 n
Bi1_1 O5 2.385(5) . 103_465 n
Bi1_1 O6 2.549(6) . 2_566 n
Bi1_1 O6 2.648(6) . 104_456 n
Nd2_1 O2 2.559(24) . 1_555 n
Nd2_1 O2 2.364(12) . 4_545 n
Nd2_1 O2 2.534(19) . 102_455 n
Nd2_1 O2 2.795(19) . 103_455 n
Nd2_1 O4 2.775(21) . 4_535 n
Nd2_1 O4 2.739(16) . 4_545 n
Nd2_1 O4 2.976(21) . 102_465 n
Nd2_1 O4 2.640(25) . 102_565 n
Nd2_1 O6 3.009(18) . 2_556 n
Nd2_1 O2 2.559(24) . 1_555 n
Nd2_1 O2 2.364(12) . 4_545 n
Nd2_1 O2 2.534(19) . 102_455 n
Nd2_1 O2 2.795(19) . 103_455 n
Nd2_1 O4 2.775(21) . 4_535 n
Nd2_1 O4 2.739(16) . 4_545 n
Nd2_1 O4 2.976(21) . 102_465 n
Nd2_1 O4 2.640(25) . 102_565 n
Nd2_1 O6 3.009(18) . 2_556 n
Bi2_1 O2 2.255(9) . 1_555 n
Bi2_1 O2 2.358(6) . 4_545 n
Bi2_1 O2 2.258(7) . 102_455 n
Bi2_1 O2 2.249(9) . 103_455 n
Bi2_1 O4 2.597(5) . 4_545 n
Bi2_1 O4 2.836(9) . 102_465 n
Bi2_1 O4 2.940(10) . 102_565 n
Bi2_1 O2 2.255(9) . 1_555 n
Bi2_1 O2 2.358(6) . 4_545 n
Bi2_1 O2 2.258(7) . 102_455 n
Bi2_1 O2 2.249(9) . 103_455 n
Bi2_1 O4 2.597(5) . 4_545 n
Bi2_1 O4 2.836(9) . 102_465 n
Bi2_1 O4 2.940(10) . 102_565 n
Ti1 O1 2.037(10) . 3_555 n
Ti1 O1 2.037(10) . 4_545 n
Ti1 O1 1.902(8) . 101_455 n
Ti1 O1 1.902(8) . 102_455 n
Ti1 O3 1.8774(21) . 1_555 n
Ti1 O3 1.8774(21) . 2_556 n
Ti2 O3 2.3664(27) . 1_565 n
Ti2 O4 1.7755(34) . 1_555 n
Ti2 O5 2.008(8) . 4_555 n
Ti2 O5 1.925(7) . 102_465 n
Ti2 O6 1.960(9) . 3_564 n
Ti2 O6 1.930(9) . 101_464 n
